data_1542834
loop_
_publ_author_name
'Brooks, Lee'
'Brunelli, Michela'
'Pattison, Philip'
'Jones, Graeme R.'
'Fitch, Andrew'

_publ_section_title
;
 Crystal structures of eight mono-methyl alkanes (C~26~--C~32~) <i>via</i>
 single-crystal and powder diffraction and DFT-D optimization
;
_journal_issue 5
_journal_name_full IUCrJ
_journal_page_first 490
_journal_page_last 497
_journal_paper_doi 10.1107/S2052252515010271
_journal_volume 2
_journal_year 2015
_chemical_absolute_configuration S
_chemical_formula_moiety 'C30 H62'
_chemical_formula_sum 'C30 H62'
_chemical_formula_weight 422.81
_chemical_name_systematic
;
(<i>S</i>)-7-methylnonacosane
;
_space_group_IT_number 4
_symmetry_cell_setting monoclinic
_symmetry_space_group_name_Hall 'P 2yb'
_symmetry_space_group_name_H-M 'P 1 21 1'
_cell_angle_alpha 90
_cell_angle_beta 90.40592(59)
_cell_angle_gamma 90
_cell_formula_units_Z 2
_cell_length_a 28.09291(37)
_cell_length_b 4.932501(29)
_cell_length_c 10.36893(12)
_cell_measurement_temperature 100
_cell_volume 1436.77(3)
_diffrn_ambient_temperature 100
_diffrn_radiation_monochromator 'Si 111'
_diffrn_radiation_type 'Synchrotron ID31 at ESRF'
_diffrn_radiation_wavelength 0.80105
_exptl_crystal_colour white
_exptl_crystal_density_diffrn 0.977
_exptl_crystal_description powder
_cod_data_source_file lc5062.cif
_cod_data_source_block 7MeC29H59
_cod_original_cell_volume 1436.769(26)
_cod_original_sg_symbol_H-M P21
_cod_database_code 1542834
_publcif_datablock.id {159b0e8b-ad10-4793-ada3-0e4064d7c8d1}

_publcif_info_exptl_table_max_cols 4
_publcif_info_exptl_table_use_headnotes n

loop_
_symmetry_equiv_pos_as_xyz
'-x, y+1/2, -z'
'x, y, z'

loop_
_atom_site_label
_atom_site_type_symbol
_atom_site_fract_x
_atom_site_fract_y
_atom_site_fract_z
_atom_site_occupancy
_atom_site_B_iso_or_equiv
C1 C 0.5036039 0.7970656 1.325594 1 1.288(29)
C2 C 0.5397743 0.6577462 1.239388 1 1.288(29)
C3 C 0.5430786 0.7828286 1.105079 1 1.288(29)
C4 C 0.5803256 0.646042 1.021055 1 1.288(29)
C5 C 0.5870187 0.7690696 0.8874546 1 1.288(29)
C6 C 0.6286402 0.6376553 0.8168125 1 1.288(29)
C7 C 0.643115 0.7662351 0.6884168 1 1.288(29)
C8 C 0.6899557 0.6398688 0.6420396 1 1.288(29)
C9 C 0.710023 0.763773 0.5194307 1 1.288(29)
C10 C 0.7571622 0.6413504 0.4764993 1 1.288(29)
C11 C 0.7746148 0.7597644 0.3496346 1 1.288(29)
C12 C 0.8208647 0.6379749 0.3006424 1 1.288(29)
C13 C 0.8369203 0.7591425 0.1729257 1 1.288(29)
C14 C 0.8829459 0.6372994 0.1220094 1 1.288(29)
C15 C 0.8990023 0.7586741 -0.005515473 1 1.288(29)
C16 C 0.9451029 0.6364419 -0.0558526 1 1.288(29)
C17 C 0.9613737 0.7572184 -0.1833791 1 1.288(29)
C18 C 1.007511 0.635195 -0.2335251 1 1.288(29)
C19 C 1.023853 0.7563825 -0.3609588 1 1.288(29)
C20 C 1.070063 0.6343712 -0.4107207 1 1.288(29)
C21 C 1.086728 0.7553796 -0.5377746 1 1.288(29)
C22 C 1.133121 0.633806 -0.5864816 1 1.288(29)
C23 C 1.150071 0.7554425 -0.7132556 1 1.288(29)
C24 C 1.196463 0.6342678 -0.762254 1 1.288(29)
C25 C 1.212912 0.75587 -0.8894992 1 1.288(29)
C26 C 1.258726 0.6313728 -0.9407831 1 1.288(29)
C27 C 1.274567 0.750488 -1.06916 1 1.288(29)
C28 C 1.319812 0.6214804 -1.121469 1 1.288(29)
C29 C 1.335513 0.735499 -1.250781 1 1.288(29)
C30 C 0.6037669 0.7470818 0.5860609 1 1.288(29)
H11 H 0.5013208 0.6999407 1.420575 1 1.288(29)
H12 H 0.5130342 1.010968 1.34175 1 1.288(29)
H13 H 0.4678385 0.792984 1.282019 1 1.288(29)
H21 H 0.5750925 0.6630926 1.286052 1 1.288(29)
H22 H 0.5307776 0.4409742 1.229989 1 1.288(29)
H31 H 0.5516104 1.000386 1.114291 1 1.288(29)
H32 H 0.5079037 0.7732099 1.057468 1 1.288(29)
H41 H 0.6147445 0.6508399 1.072275 1 1.288(29)
H42 H 0.5714297 0.4292508 1.010593 1 1.288(29)
H51 H 0.5936252 0.9887668 0.8966973 1 1.288(29)
H52 H 0.5537683 0.7496191 0.8313647 1 1.288(29)
H61 H 0.6598621 0.6418004 0.8818028 1 1.288(29)
H62 H 0.6207818 0.4205865 0.8008314 1 1.288(29)
H71 H 0.6499551 0.9837203 0.7070223 1 1.288(29)
H81 H 0.7166404 0.6566637 0.7200852 1 1.288(29)
H82 H 0.6842771 0.4202856 0.6268923 1 1.288(29)
H91 H 0.7145558 0.9842948 0.5336335 1 1.288(29)
H92 H 0.6840495 0.7423181 0.4400432 1 1.288(29)
H101 H 0.7843861 0.6702846 0.5522523 1 1.288(29)
H102 H 0.7530072 0.4199147 0.4659585 1 1.288(29)
H111 H 0.7791637 0.9810243 0.3605537 1 1.288(29)
H112 H 0.746684 0.7336722 0.2755221 1 1.288(29)
H121 H 0.8491446 0.6646678 0.3736831 1 1.288(29)
H122 H 0.8164916 0.4167145 0.2893337 1 1.288(29)
H131 H 0.8415092 0.980014 0.1845211 1 1.288(29)
H132 H 0.8084277 0.7336669 0.1003655 1 1.288(29)
H141 H 0.9114037 0.6625728 0.1946678 1 1.288(29)
H142 H 0.8783574 0.4162252 0.110415 1 1.288(29)
H151 H 0.9035906 0.9795434 0.005983488 1 1.288(29)
H152 H 0.8705793 0.7331952 -0.07836646 1 1.288(29)
H161 H 0.9734205 0.6617174 0.01719462 1 1.288(29)
H162 H 0.9404793 0.4153682 -0.06734975 1 1.288(29)
H171 H 0.9659979 0.9782943 -0.1717855 1 1.288(29)
H172 H 0.9330211 0.7319434 -0.2563291 1 1.288(29)
H181 H 1.035794 0.6602683 -0.1603797 1 1.288(29)
H182 H 1.002886 0.414117 -0.2452152 1 1.288(29)
H191 H 1.028406 0.9772523 -0.3493626 1 1.288(29)
H192 H 0.9955707 0.730701 -0.4341012 1 1.288(29)
H201 H 1.098206 0.6592461 -0.3370889 1 1.288(29)
H202 H 1.065438 0.4132909 -0.4225071 1 1.288(29)
H211 H 1.091209 0.9764488 -0.5261779 1 1.288(29)
H212 H 1.058691 0.7296944 -0.6115975 1 1.288(29)
H221 H 1.161089 0.6588863 -0.5123648 1 1.288(29)
H222 H 1.128602 0.4127264 -0.5984633 1 1.288(29)
H231 H 1.15452 0.9763161 -0.7012713 1 1.288(29)
H232 H 1.122104 0.7301617 -0.787275 1 1.288(29)
H241 H 1.22464 0.6603585 -0.6887256 1 1.288(29)
H242 H 1.192087 0.4132014 -0.7739495 1 1.288(29)
H251 H 1.217932 0.9763691 -0.8773325 1 1.288(29)
H252 H 1.18445 0.7330249 -0.9623628 1 1.288(29)
H261 H 1.287432 0.6556333 -0.8686072 1 1.288(29)
H262 H 1.253748 0.410494 -0.9518877 1 1.288(29)
H271 H 1.280222 0.9707924 -1.05797 1 1.288(29)
H272 H 1.245612 0.7290693 -1.14067 1 1.288(29)
H281 H 1.348621 0.6461381 -1.049876 1 1.288(29)
H282 H 1.31424 0.4010247 -1.130538 1 1.288(29)
H291 H 1.368748 0.6414367 -1.283718 1 1.288(29)
H292 H 1.341886 0.9551032 -1.245199 1 1.288(29)
H293 H 1.308405 0.7027334 -1.325842 1 1.288(29)
H301 H 0.5696887 0.8223286 0.6225851 1 1.288(29)
H302 H 0.6121545 0.867405 0.5000884 1 1.288(29)
H303 H 0.5983779 0.5358706 0.5548521 1 1.288(29)

loop_
_geom_bond_atom_site_label_1
_geom_bond_atom_site_label_2
_geom_bond_distance
_ccdc_geom_bond_type
C1 C2 1.522 S
C1 H11 1.098 S
C1 H12 1.100 S
C1 H13 1.099 S
C2 C3 1.527 S
C2 H21 1.101 S
C2 H22 1.103 S
C3 C4 1.523 S
C3 H31 1.104 S
C3 H32 1.102 S
C4 C5 1.525 S
C4 H41 1.100 S
C4 H42 1.104 S
C5 C6 1.528 S
C5 H51 1.104 S
C5 H52 1.101 S
C6 C7 1.533 S
C6 H61 1.103 S
C6 H62 1.105 S
C7 C8 1.536 S
C7 C30 1.530 S
C7 H71 1.107 S
C8 C9 1.523 S
C8 H81 1.102 S
C8 H82 1.105 S
C9 C10 1.524 S
C9 H91 1.104 S
C9 H92 1.100 S
C10 C11 1.524 S
C10 H101 1.102 S
C10 H102 1.104 S
C11 C12 1.523 S
C11 H111 1.104 S
C11 H112 1.102 S
C12 C13 1.524 S
C12 H121 1.102 S
C12 H122 1.104 S
C13 C14 1.523 S
C13 H131 1.104 S
C13 H132 1.102 S
C14 C15 1.523 S
C14 H141 1.102 S
C14 H142 1.104 S
C15 C16 1.524 S
C15 H151 1.104 S
C15 H152 1.102 S
C16 C17 1.523 S
C16 H161 1.102 S
C16 H162 1.104 S
C17 C18 1.524 S
C17 H171 1.104 S
C17 H172 1.102 S
C18 C19 1.524 S
C18 H181 1.102 S
C18 H182 1.104 S
C19 C20 1.524 S
C19 H191 1.104 S
C19 H192 1.102 S
C20 C21 1.524 S
C20 H201 1.102 S
C20 H202 1.104 S
C21 C22 1.524 S
C21 H211 1.104 S
C21 H212 1.102 S
C22 C23 1.524 S
C22 H221 1.102 S
C22 H222 1.104 S
C23 C24 1.525 S
C23 H231 1.104 S
C23 H232 1.102 S
C24 C25 1.524 S
C24 H241 1.102 S
C24 H242 1.104 S
C25 C26 1.525 S
C25 H251 1.104 S
C25 H252 1.102 S
C26 C27 1.525 S
C26 H261 1.103 S
C26 H262 1.104 S
C27 C28 1.525 S
C27 H271 1.104 S
C27 H272 1.102 S
C28 C29 1.523 S
C28 H281 1.100 S
C28 H282 1.103 S
C29 H291 1.099 S
C29 H292 1.099 S
C29 H293 1.097 S
C30 H301 1.096 S
C30 H302 1.098 S
C30 H303 1.102 S

loop_
_publcif_info_datablock.id
_publcif_info_datablock.publ_exptl
_publcif_info_datablock.publ_geom
_publcif_info_datablock.structure
{bf95e2e8-93dd-4f9f-a1f8-a55e39106173} y y y
{df4e7d8d-c614-4ad8-805b-b5d34c44b5be} y y y
{84f48488-ac22-4cf5-adb1-d579b6cac11f} y y y
{154ac6c1-6142-4191-84bf-21fdd3498118} y y y
{9fb0a388-eec5-44ab-b47c-7077ee28c2b9} y y y
{8ccf4750-5d9f-4eaa-bdff-4c8997fa7b74} y y y
{7fd36ea1-8562-4ed7-9ead-8489a4b58ee9} y y y
{9d67a276-decb-4a58-bd35-697e72e737bb} y y y
{159b0e8b-ad10-4793-ada3-0e4064d7c8d1} y y y

loop_
_publcif_info_exptl_table_extra_item
sin_theta_over_lambda_max
